data_7011661
loop_
_publ_author_name
'Takayuki Ishida'
'Takashi Kawakami'
'Shin-ichi Mitsubori'
'Takashi Nogami'
'Kizashi Yamaguchi'
'Hiizu Iwamura'

_publ_section_title
;
 Antiferromagnetic coupling of transition metal spins across pyrimidine
 and pyrazine bridges in dinuclear manganese(II), cobalt(II),
 nickel(II) and copper(II) 1,1,1,5,5,5-hexafluoropentane-2,4-dionate
 complexes
;
_journal_issue 16
_journal_name_full 'J. Chem. Soc., Dalton Trans.'
_journal_page_first 3177
_journal_page_last 3186
_journal_paper_doi 10.1039/b202635j
_journal_year 2002
_chemical_formula_sum 'C37 H17 F24 Mn2 N4 O8'
_chemical_formula_weight 1211.40
_space_group_IT_number 2
_symmetry_cell_setting triclinic
_symmetry_Int_Tables_number 2
_symmetry_space_group_name_Hall '-P 1'
_symmetry_space_group_name_H-M 'P -1'
_cell_angle_alpha 96.148(10)
_cell_angle_beta 91.385(5)
_cell_angle_gamma 66.51(1)
_cell_formula_units_Z 2
_cell_length_a 14.012(3)
_cell_length_b 15.195(4)
_cell_length_c 11.832(2)
_cell_measurement_reflns_used 12105
_cell_measurement_temperature 100.2
_cell_measurement_theta_max 25.3
_cell_measurement_theta_min 2.3
_cell_volume 2296.7(9)
_computing_cell_refinement PROCESS-AUTO
_computing_data_collection PROCESS-AUTO
_computing_data_reduction 'teXsan Ver. 1.10'
_computing_publication_material 'teXsan Ver. 1.10'
_computing_structure_refinement 'teXsan Ver. 1.10'
_computing_structure_solution 'DIRDIF92 (PATTY)'
_diffrn_measured_fraction_theta_full 0.9367
_diffrn_measured_fraction_theta_max 0.9367
_diffrn_measurement_device_type 'Rigaku RAXIS-RAPID Imaging Plate'
_diffrn_measurement_method \w
_diffrn_radiation_type 'Mo K\a'
_diffrn_radiation_wavelength 0.7107
_diffrn_reflns_av_R_equivalents 0.040
_diffrn_reflns_limit_h_max 18
_diffrn_reflns_limit_h_min 0
_diffrn_reflns_limit_k_max 19
_diffrn_reflns_limit_k_min -17
_diffrn_reflns_limit_l_max 15
_diffrn_reflns_limit_l_min -15
_diffrn_reflns_number 19109
_diffrn_reflns_theta_full 27.49
_diffrn_reflns_theta_max 27.49
_exptl_absorpt_coefficient_mu 0.701
_exptl_absorpt_correction_T_max 0.917
_exptl_absorpt_correction_T_min 0.790
_exptl_absorpt_correction_type integration
_exptl_absorpt_process_details '(Higashi, 1999)'
_exptl_crystal_colour orange
_exptl_crystal_density_diffrn 1.752
_exptl_crystal_density_method 'not measured'
_exptl_crystal_description needle
_exptl_crystal_size_max 0.400
_exptl_crystal_size_mid 0.120
_exptl_crystal_size_min 0.120
_refine_diff_density_max 0.95
_refine_diff_density_min -0.68
_refine_ls_extinction_coef 0.0000(10)
_refine_ls_extinction_method 'Zachariasen(1967) type 2 Gaussian isotropic'
_refine_ls_goodness_of_fit_ref 1.429
_refine_ls_hydrogen_treatment refall
_refine_ls_number_parameters 801
_refine_ls_number_reflns 9865
_refine_ls_R_factor_gt 0.0578
_refine_ls_shift/su_max 0.0022
_refine_ls_structure_factor_coef Fsqd
_refine_ls_weighting_details 'w = 1/[\s^2^(Fo^2^) + (0.06500(Max(Fo^2^,0) + 2Fc^2^)/3)^2^]'
_refine_ls_weighting_scheme calc
_refine_ls_wR_factor_ref 0.1631
_reflns_number_gt 6730
_reflns_number_total 9865
_reflns_threshold_expression F^2^>2.0\s(F^2^)
_cod_data_source_file b202635j.txt
_cod_data_source_block DPPM-Mn_
_cod_original_cell_volume 2296.5(8)
_cod_original_sg_symbol_H-M 'P -1         '
_cod_original_formula_sum 'C37 H17 F24 N4 Mn2 O8 '
_cod_database_code 7011661

loop_
_symmetry_equiv_pos_as_xyz
x,y,z
-x,-y,-z

loop_
_atom_site_label
_atom_site_type_symbol
_atom_site_fract_x
_atom_site_fract_y
_atom_site_fract_z
_atom_site_U_iso_or_equiv
_atom_site_adp_type
_atom_site_occupancy
_atom_site_calc_flag
_atom_site_refinement_flags
_atom_site_disorder_assembly
_atom_site_disorder_group
Mn(1) Mn 0.10693(4) 0.11207(4) 0.32752(4) 0.0280(1) Uani 1.00 d . . .
Mn(2) Mn 0.43056(4) 0.26213(4) 0.12324(4) 0.0287(1) Uani 1.00 d . . .
F(1) F -0.2506(2) 0.2174(2) 0.4361(2) 0.0463(6) Uani 1.00 d . . .
F(2) F -0.2946(2) 0.1440(2) 0.2904(2) 0.0447(6) Uani 1.00 d . . .
F(3) F -0.2002(2) 0.0621(2) 0.4199(2) 0.0448(6) Uani 1.00 d . . .
F(4) F 0.0019(2) 0.0832(2) -0.0714(2) 0.0562(7) Uani 1.00 d . . .
F(5) F -0.1507(2) 0.1899(3) -0.0340(2) 0.095(1) Uani 1.00 d . . .
F(6) F -0.0192(2) 0.2292(2) -0.0226(2) 0.0645(8) Uani 1.00 d . . .
F(7) F -0.1753(7) 0.4157(7) 0.3741(10) 0.111(3) Uani 0.56 d P . .
F(7a) F -0.1828(7) 0.4188(9) 0.3959(10) 0.077(3) Uani 0.44 d P . .
F(8) F -0.1179(5) 0.4883(5) 0.4997(6) 0.075(2) Uani 0.56 d P . .
F(8a) F -0.0837(9) 0.4945(6) 0.441(1) 0.116(4) Uani 0.44 d P . .
F(9) F -0.0561(6) 0.4665(5) 0.3341(7) 0.087(2) Uani 0.56 d P . .
F(9a) F -0.0887(5) 0.4305(6) 0.2754(7) 0.068(2) Uani 0.44 d P . .
F(10) F 0.1942(4) 0.1778(5) 0.7165(5) 0.065(2) Uani 0.57 d P . .
F(10a) F 0.0725(9) 0.2938(9) 0.7574(10) 0.072(3) Uani 0.43 d P . .
F(11) F 0.0527(7) 0.2835(6) 0.7673(7) 0.075(2) Uani 0.57 d P . .
F(11a) F 0.0086(7) 0.1848(8) 0.7275(8) 0.078(3) Uani 0.43 d P . .
F(12) F 0.0594(7) 0.1430(6) 0.7254(6) 0.083(2) Uani 0.57 d P . .
F(12a) F 0.1748(6) 0.1335(6) 0.7234(6) 0.053(2) Uani 0.43 d P . .
F(13) F 0.5679(2) 0.5176(2) 0.0898(3) 0.0776(10) Uani 1.00 d . . .
F(14) F 0.7056(2) 0.4349(2) 0.1743(2) 0.0607(8) Uani 1.00 d . . .
F(15) F 0.6711(2) 0.3815(3) 0.0090(3) 0.094(1) Uani 1.00 d . . .
F(16) F 0.5211(2) 0.2780(2) 0.5157(2) 0.0432(6) Uani 1.00 d . . .
F(17) F 0.5653(2) 0.3993(2) 0.5201(2) 0.0409(6) Uani 1.00 d . . .
F(18) F 0.4031(2) 0.4221(2) 0.5089(2) 0.0446(6) Uani 1.00 d . . .
F(19) F 0.1652(3) 0.5702(2) 0.1813(3) 0.102(1) Uani 1.00 d . . .
F(20) F 0.0656(2) 0.5605(2) 0.0476(3) 0.0806(9) Uani 1.00 d . . .
F(21) F 0.0738(3) 0.4908(3) 0.1947(4) 0.130(1) Uani 1.00 d . . .
F(22) F 0.3555(3) 0.2268(2) -0.2775(2) 0.0917(10) Uani 1.00 d . . .
F(23) F 0.2411(2) 0.3721(2) -0.2825(2) 0.0629(8) Uani 1.00 d . . .
F(24) F 0.4026(2) 0.3441(2) -0.2629(2) 0.0784(9) Uani 1.00 d . . .
O(1) O -0.0373(2) 0.0987(2) 0.3611(2) 0.0322(7) Uani 1.00 d . . .
O(2) O 0.0559(2) 0.1126(2) 0.1521(2) 0.0337(7) Uani 1.00 d . . .
O(3) O 0.0350(2) 0.2674(2) 0.3358(2) 0.0401(7) Uani 1.00 d . . .
O(4) O 0.1303(2) 0.1434(2) 0.5039(2) 0.0274(6) Uani 1.00 d . . .
O(5) O 0.5277(2) 0.3357(2) 0.0935(2) 0.0388(7) Uani 1.00 d . . .
O(6) O 0.4579(2) 0.2966(2) 0.2991(2) 0.0322(6) Uani 1.00 d . . .
O(7) O 0.2749(2) 0.3673(2) 0.1440(2) 0.0383(7) Uani 1.00 d . . .
O(8) O 0.3908(2) 0.2608(2) -0.0574(2) 0.0335(6) Uani 1.00 d . . .
N(1) N 0.2026(2) -0.0475(2) 0.3089(2) 0.0302(8) Uani 1.00 d . . .
N(2) N 0.2665(2) 0.0890(2) 0.2600(2) 0.0271(7) Uani 1.00 d . . .
N(3) N 0.3866(2) 0.1442(2) 0.1838(2) 0.0290(7) Uani 1.00 d . . .
N(4) N 0.5668(2) 0.1196(2) 0.0848(2) 0.0303(8) Uani 1.00 d . . .
C(1) C 0.1638(3) -0.1130(3) 0.3265(3) 0.037(1) Uani 1.00 d . . .
C(2) C 0.2207(3) -0.2122(3) 0.3040(3) 0.040(1) Uani 1.00 d . . .
C(3) C 0.3205(3) -0.2448(3) 0.2613(3) 0.042(1) Uani 1.00 d . . .
C(4) C 0.3621(3) -0.1780(3) 0.2421(3) 0.039(1) Uani 1.00 d . . .
C(5) C 0.3013(3) -0.0802(3) 0.2664(3) 0.0306(9) Uani 1.00 d . . .
C(6) C 0.3375(3) -0.0034(3) 0.2431(3) 0.0290(9) Uani 1.00 d . . .
C(7) C 0.4367(3) -0.0238(3) 0.2003(3) 0.0305(9) Uani 1.00 d . . .
C(8) C 0.4587(2) 0.0517(3) 0.1700(3) 0.0284(8) Uani 1.00 d . . .
C(9) C 0.2943(2) 0.1582(3) 0.2303(3) 0.0275(8) Uani 1.00 d . . .
C(10) C 0.5614(3) 0.0384(3) 0.1181(3) 0.0306(9) Uani 1.00 d . . .
C(11) C 0.6446(3) -0.0514(3) 0.1035(3) 0.037(1) Uani 1.00 d . . .
C(12) C 0.7365(3) -0.0582(3) 0.0526(3) 0.042(1) Uani 1.00 d . . .
C(13) C 0.7422(3) 0.0237(3) 0.0174(3) 0.040(1) Uani 1.00 d . . .
C(14) C 0.6560(3) 0.1110(3) 0.0355(3) 0.038(1) Uani 1.00 d . . .
C(15) C -0.2161(3) 0.1373(3) 0.3613(3) 0.0329(9) Uani 1.00 d . . .
C(16) C -0.1166(3) 0.1279(2) 0.3012(3) 0.0285(9) Uani 1.00 d . . .
C(17) C -0.1245(3) 0.1527(3) 0.1894(3) 0.0320(9) Uani 1.00 d . . .
C(18) C -0.0368(3) 0.1408(3) 0.1234(3) 0.0328(9) Uani 1.00 d . . .
C(19) C -0.0524(3) 0.1616(3) -0.0022(3) 0.042(1) Uani 1.00 d . . .
C(20) C -0.0903(4) 0.4236(3) 0.3983(5) 0.058(1) Uani 1.00 d . . .
C(21) C -0.0065(3) 0.3246(3) 0.4226(4) 0.040(1) Uani 1.00 d . . .
C(22) C 0.0111(3) 0.3076(3) 0.5374(4) 0.039(1) Uani 1.00 d . . .
C(23) C 0.0783(2) 0.2190(3) 0.5679(3) 0.0301(9) Uani 1.00 d . . .
C(24) C 0.0898(3) 0.2066(3) 0.6959(4) 0.045(1) Uani 1.00 d . . .
C(25) C 0.6294(3) 0.4277(3) 0.1093(4) 0.049(1) Uani 1.00 d . . .
C(26) C 0.5674(3) 0.3792(3) 0.1648(3) 0.0330(9) Uani 1.00 d . . .
C(27) C 0.5613(3) 0.3878(3) 0.2834(3) 0.0322(9) Uani 1.00 d . . .
C(28) C 0.5056(3) 0.3461(2) 0.3409(3) 0.0287(9) Uani 1.00 d . . .
C(29) C 0.4996(3) 0.3619(3) 0.4733(3) 0.0320(9) Uani 1.00 d . . .
C(30) C 0.1294(3) 0.5105(3) 0.1246(4) 0.052(1) Uani 1.00 d . . .
C(31) C 0.2201(3) 0.4193(3) 0.0707(3) 0.0360(10) Uani 1.00 d . . .
C(32) C 0.2332(3) 0.4038(3) -0.0475(3) 0.0338(10) Uani 1.00 d . . .
C(33) C 0.3171(3) 0.3266(3) -0.1019(3) 0.0317(9) Uani 1.00 d . . .
C(34) C 0.3263(4) 0.3180(3) -0.2316(3) 0.050(1) Uani 1.00 d . . .
C(35) C 0.4591(3) -0.0596(3) 0.5418(3) 0.041(1) Uani 1.00 d . . .
C(36) C 0.5645(3) -0.0960(3) 0.5103(3) 0.039(1) Uani 1.00 d . . .
C(37) C 0.6044(3) -0.0358(3) 0.4676(3) 0.038(1) Uani 1.00 d . . .
H(1) H 0.093(3) -0.089(3) 0.359(3) 0.031(9) Uiso 1.00 d . . .
H(2) H 0.178(3) -0.253(3) 0.314(4) 0.06(1) Uiso 1.00 d . . .
H(3) H 0.362(3) -0.312(3) 0.237(4) 0.05(1) Uiso 1.00 d . . .
H(4) H 0.430(3) -0.196(3) 0.211(4) 0.06(1) Uiso 1.00 d . . .
H(5) H 0.491(3) -0.083(3) 0.191(3) 0.05(1) Uiso 1.00 d . . .
H(6) H 0.244(3) 0.225(3) 0.245(3) 0.036(10) Uiso 1.00 d . . .
H(7) H 0.648(3) -0.110(3) 0.127(3) 0.033(10) Uiso 1.00 d . . .
H(8) H 0.794(3) -0.123(3) 0.042(3) 0.04(1) Uiso 1.00 d . . .
H(9) H 0.806(3) 0.016(3) -0.017(3) 0.04(1) Uiso 1.00 d . . .
H(10) H 0.656(3) 0.170(3) 0.009(4) 0.05(1) Uiso 1.00 d . . .
H(11) H -0.188(3) 0.176(3) 0.160(3) 0.04(1) Uiso 1.00 d . . .
H(12) H -0.021(3) 0.362(3) 0.596(3) 0.04(1) Uiso 1.00 d . . .
H(13) H 0.598(3) 0.418(3) 0.325(3) 0.031(9) Uiso 1.00 d . . .
H(14) H 0.189(3) 0.442(3) -0.091(4) 0.06(1) Uiso 1.00 d . . .
H(15) H 0.441(4) -0.098(4) 0.572(4) 0.07(1) Uiso 1.00 d . . .
H(16) H 0.613(3) -0.164(3) 0.516(4) 0.05(1) Uiso 1.00 d . . .
H(17) H 0.676(3) -0.065(3) 0.449(4) 0.05(1) Uiso 1.00 d . . .

loop_
_atom_site_aniso_label
_atom_site_aniso_U_11
_atom_site_aniso_U_22
_atom_site_aniso_U_33
_atom_site_aniso_U_12
_atom_site_aniso_U_13
_atom_site_aniso_U_23
Mn(1) 0.0257(3) 0.0332(3) 0.0228(3) -0.0088(2) -0.0003(2) 0.0047(2)
Mn(2) 0.0256(3) 0.0365(3) 0.0218(3) -0.0105(2) 0.0006(2) 0.0017(2)
F(1) 0.044(1) 0.050(1) 0.033(1) -0.007(1) 0.011(1) -0.003(1)
F(2) 0.029(1) 0.073(2) 0.031(1) -0.018(1) 0.0001(9) 0.008(1)
F(3) 0.041(1) 0.051(1) 0.048(1) -0.0206(10) 0.000(1) 0.019(1)
F(4) 0.072(2) 0.066(2) 0.024(1) -0.022(1) 0.003(1) 0.000(1)
F(5) 0.034(1) 0.196(4) 0.037(1) -0.017(2) -0.008(1) 0.052(2)
F(6) 0.103(2) 0.057(2) 0.034(1) -0.029(2) 0.002(1) 0.016(1)
F(7) 0.081(5) 0.058(5) 0.176(8) -0.009(4) -0.090(5) 0.020(5)
F(7a) 0.029(4) 0.086(7) 0.092(6) 0.010(4) 0.020(4) 0.040(5)
F(8) 0.081(4) 0.035(3) 0.066(4) 0.023(3) 0.008(3) 0.002(3)
F(8a) 0.139(8) 0.021(4) 0.17(1) -0.017(4) -0.102(7) 0.014(5)
F(9) 0.095(5) 0.045(3) 0.101(5) 0.004(3) 0.036(4) 0.040(3)
F(9a) 0.051(4) 0.052(4) 0.079(5) 0.010(3) -0.003(4) 0.034(4)
F(10) 0.041(3) 0.099(5) 0.041(3) -0.014(3) -0.005(2) 0.006(3)
F(10a) 0.084(5) 0.102(7) 0.038(5) -0.056(4) 0.012(4) -0.033(4)
F(11) 0.119(6) 0.043(3) 0.035(3) -0.003(4) 0.023(4) -0.007(3)
F(11a) 0.081(5) 0.148(8) 0.040(4) -0.076(4) -0.010(4) 0.039(5)
F(12) 0.137(6) 0.105(5) 0.035(3) -0.075(4) -0.014(4) 0.021(3)
F(12a) 0.050(4) 0.061(5) 0.024(3) 0.003(3) -0.009(3) 0.009(3)
F(13) 0.068(2) 0.090(2) 0.104(2) -0.050(1) -0.033(2) 0.068(2)
F(14) 0.049(1) 0.091(2) 0.065(2) -0.046(1) -0.021(1) 0.038(1)
F(15) 0.102(2) 0.160(3) 0.059(2) -0.096(2) 0.033(2) -0.008(2)
F(16) 0.071(1) 0.031(1) 0.029(1) -0.021(1) -0.003(1) 0.0067(9)
F(17) 0.056(1) 0.037(1) 0.034(1) -0.0238(10) -0.008(1) 0.0014(9)
F(18) 0.046(1) 0.044(1) 0.037(1) -0.013(1) 0.010(1) -0.007(1)
F(19) 0.085(2) 0.062(2) 0.115(3) 0.002(2) -0.010(2) -0.049(2)
F(20) 0.057(2) 0.060(2) 0.077(2) 0.023(1) -0.007(2) -0.008(2)
F(21) 0.096(2) 0.080(2) 0.168(4) 0.026(2) 0.099(2) 0.037(2)
F(22) 0.156(3) 0.035(1) 0.034(1) 0.011(2) -0.028(2) -0.008(1)
F(23) 0.063(2) 0.054(2) 0.040(1) 0.011(1) -0.018(1) 0.009(1)
F(24) 0.067(2) 0.107(2) 0.032(1) -0.001(2) 0.015(1) 0.018(1)
O(1) 0.029(1) 0.043(1) 0.027(1) -0.014(1) -0.005(1) 0.010(1)
O(2) 0.024(1) 0.049(2) 0.022(1) -0.009(1) 0.003(1) 0.005(1)
O(3) 0.040(1) 0.034(1) 0.042(2) -0.007(1) 0.000(1) 0.015(1)
O(4) 0.026(1) 0.029(1) 0.024(1) -0.0068(9) 0.0010(10) 0.0028(10)
O(5) 0.038(1) 0.056(2) 0.029(1) -0.024(1) -0.002(1) 0.010(1)
O(6) 0.037(1) 0.042(1) 0.023(1) -0.022(1) 0.001(1) 0.001(1)
O(7) 0.033(1) 0.041(2) 0.032(1) -0.007(1) 0.006(1) 0.000(1)
O(8) 0.032(1) 0.031(1) 0.025(1) -0.001(1) -0.004(1) 0.001(1)
N(1) 0.034(2) 0.031(2) 0.023(1) -0.010(1) -0.004(1) 0.006(1)
N(2) 0.025(1) 0.029(2) 0.024(1) -0.007(1) -0.002(1) 0.003(1)
N(3) 0.026(1) 0.032(2) 0.023(1) -0.006(1) -0.001(1) -0.002(1)
N(4) 0.021(1) 0.043(2) 0.021(1) -0.007(1) 0.001(1) 0.000(1)
C(1) 0.045(2) 0.040(2) 0.027(2) -0.017(2) -0.004(2) 0.005(2)
C(2) 0.049(2) 0.041(2) 0.031(2) -0.019(2) -0.007(2) 0.009(2)
C(3) 0.052(2) 0.030(2) 0.039(2) -0.010(2) -0.011(2) 0.007(2)
C(4) 0.040(2) 0.034(2) 0.036(2) -0.008(2) -0.006(2) 0.003(2)
C(5) 0.029(2) 0.036(2) 0.023(2) -0.009(1) -0.008(1) 0.006(1)
C(6) 0.029(2) 0.029(2) 0.026(2) -0.007(1) -0.008(1) 0.005(1)
C(7) 0.026(2) 0.030(2) 0.027(2) -0.003(1) -0.008(1) 0.001(1)
C(8) 0.022(2) 0.032(2) 0.021(2) -0.002(1) -0.001(1) -0.004(1)
C(9) 0.021(2) 0.030(2) 0.024(2) -0.003(1) -0.002(1) 0.000(1)
C(10) 0.021(2) 0.044(2) 0.020(2) -0.007(1) -0.002(1) -0.001(1)
C(11) 0.026(2) 0.041(2) 0.031(2) -0.003(2) -0.005(2) -0.001(2)
C(12) 0.025(2) 0.052(3) 0.032(2) -0.002(2) -0.001(2) -0.006(2)
C(13) 0.022(2) 0.064(3) 0.025(2) -0.009(2) -0.001(2) -0.004(2)
C(14) 0.027(2) 0.063(3) 0.021(2) -0.014(2) -0.002(1) 0.003(2)
C(15) 0.034(2) 0.036(2) 0.025(2) -0.010(2) 0.003(2) 0.003(2)
C(16) 0.028(2) 0.026(2) 0.027(2) -0.007(1) 0.003(1) 0.002(1)
C(17) 0.021(2) 0.044(2) 0.026(2) -0.007(1) 0.000(1) 0.007(2)
C(18) 0.033(2) 0.039(2) 0.023(2) -0.010(2) -0.001(1) 0.004(2)
C(19) 0.028(2) 0.061(3) 0.030(2) -0.008(2) 0.002(2) 0.011(2)
C(20) 0.045(2) 0.041(3) 0.079(4) -0.003(2) -0.007(3) 0.022(2)
C(21) 0.029(2) 0.028(2) 0.062(3) -0.008(1) -0.007(2) 0.013(2)
C(22) 0.031(2) 0.032(2) 0.046(2) -0.004(2) 0.002(2) 0.000(2)
C(23) 0.019(1) 0.038(2) 0.032(2) -0.010(1) 0.000(1) 0.001(2)
C(24) 0.036(2) 0.049(3) 0.036(2) -0.005(2) 0.001(2) -0.010(2)
C(25) 0.050(2) 0.072(3) 0.043(2) -0.040(2) -0.010(2) 0.023(2)
C(26) 0.029(2) 0.041(2) 0.032(2) -0.015(1) 0.002(2) 0.010(2)
C(27) 0.036(2) 0.030(2) 0.033(2) -0.015(1) -0.003(2) 0.002(2)
C(28) 0.032(2) 0.024(2) 0.026(2) -0.008(1) -0.001(1) 0.003(1)
C(29) 0.039(2) 0.025(2) 0.032(2) -0.012(1) -0.001(2) 0.003(1)
C(30) 0.046(2) 0.039(2) 0.055(3) 0.001(2) 0.016(2) -0.002(2)
C(31) 0.028(2) 0.029(2) 0.048(2) -0.008(1) 0.003(2) 0.000(2)
C(32) 0.026(2) 0.029(2) 0.039(2) -0.003(1) -0.002(2) 0.003(2)
C(33) 0.033(2) 0.026(2) 0.027(2) -0.004(1) -0.006(2) 0.000(1)
C(34) 0.056(3) 0.037(2) 0.029(2) 0.009(2) -0.004(2) 0.000(2)
C(35) 0.051(2) 0.045(2) 0.034(2) -0.028(2) 0.007(2) -0.004(2)
C(36) 0.042(2) 0.030(2) 0.034(2) -0.004(2) -0.006(2) 0.001(2)
C(37) 0.023(2) 0.046(2) 0.038(2) -0.012(2) 0.004(2) -0.014(2)

loop_
_atom_type_symbol
_atom_type_description
_atom_type_scat_dispersion_real
_atom_type_scat_dispersion_imag
_atom_type_scat_source
C C 0.003 0.002
;International Tables for Crystallography
(1992, Vol. C, Tables 4.2.6.8 and 6.1.1.1)
;
H H 0.000 0.000
;International Tables for Crystallography
(1992, Vol. C, Table 6.1.1.2)
;
N N 0.006 0.003
;International Tables for Crystallography
(1992, Vol. C, Tables 4.2.6.8 and 6.1.1.1)
;
O O 0.011 0.006
;International Tables for Crystallography
(1992, Vol. C, Tables 4.2.6.8 and 6.1.1.1)
;
F F 0.017 0.010
;International Tables for Crystallography
(1992, Vol. C, Tables 4.2.6.8 and 6.1.1.1)
;
Mn Mn 0.337 0.728
;International Tables for Crystallography
(1992, Vol. C, Tables 4.2.6.8 and 6.1.1.1)
;

loop_
_geom_angle_atom_site_label_1
_geom_angle_atom_site_label_2
_geom_angle_atom_site_label_3
_geom_angle
_geom_angle_site_symmetry_1
_geom_angle_site_symmetry_2
_geom_angle_site_symmetry_3
_geom_angle_publ_flag
O(1) Mn(1) O(2) 83.56(9) . 1_555 1_555 yes
O(1) Mn(1) O(3) 93.78(10) . 1_555 1_555 yes
O(1) Mn(1) O(4) 92.66(9) . 1_555 1_555 yes
O(1) Mn(1) N(1) 94.6(1) . 1_555 1_555 yes
O(1) Mn(1) N(2) 164.4(1) . 1_555 1_555 yes
O(2) Mn(1) O(3) 85.9(1) . 1_555 1_555 yes
O(2) Mn(1) O(4) 167.15(9) . 1_555 1_555 yes
O(2) Mn(1) N(1) 93.53(10) . 1_555 1_555 yes
O(2) Mn(1) N(2) 87.86(9) . 1_555 1_555 yes
O(3) Mn(1) O(4) 82.11(10) . 1_555 1_555 yes
O(3) Mn(1) N(1) 171.5(1) . 1_555 1_555 yes
O(3) Mn(1) N(2) 98.6(1) . 1_555 1_555 yes
O(4) Mn(1) N(1) 99.03(9) . 1_555 1_555 yes
O(4) Mn(1) N(2) 98.41(9) . 1_555 1_555 yes
N(1) Mn(1) N(2) 72.9(1) . 1_555 1_555 yes
O(5) Mn(2) O(6) 83.33(9) . 1_555 1_555 yes
O(5) Mn(2) O(7) 107.5(1) . 1_555 1_555 yes
O(5) Mn(2) O(8) 89.57(10) . 1_555 1_555 yes
O(5) Mn(2) N(3) 157.39(10) . 1_555 1_555 yes
O(5) Mn(2) N(4) 89.8(1) . 1_555 1_555 yes
O(6) Mn(2) O(7) 89.52(10) . 1_555 1_555 yes
O(6) Mn(2) O(8) 167.61(10) . 1_555 1_555 yes
O(6) Mn(2) N(3) 86.55(10) . 1_555 1_555 yes
O(6) Mn(2) N(4) 100.26(10) . 1_555 1_555 yes
O(7) Mn(2) O(8) 82.92(9) . 1_555 1_555 yes
O(7) Mn(2) N(3) 92.5(1) . 1_555 1_555 yes
O(7) Mn(2) N(4) 161.1(1) . 1_555 1_555 yes
O(8) Mn(2) N(3) 103.5(1) . 1_555 1_555 yes
O(8) Mn(2) N(4) 89.83(9) . 1_555 1_555 yes
N(3) Mn(2) N(4) 72.2(1) . 1_555 1_555 yes
F(7a) F(7) C(20) 96(4) . 1_555 1_555 yes
F(7) F(7a) C(20) 71(3) . 1_555 1_555 yes
F(8a) F(8) C(20) 55.8(8) . 1_555 1_555 yes
F(8) F(8a) F(9) 145(1) . 1_555 1_555 yes
F(8) F(8a) C(20) 85(1) . 1_555 1_555 yes
F(9) F(8a) C(20) 60.9(6) . 1_555 1_555 yes
F(8a) F(9) F(9a) 126(1) . 1_555 1_555 yes
F(8a) F(9) C(20) 54.3(5) . 1_555 1_555 yes
F(9a) F(9) C(20) 78.4(8) . 1_555 1_555 yes
F(9) F(9a) C(20) 57.5(6) . 1_555 1_555 yes
F(12a) F(10) C(24) 69.0(7) . 1_555 1_555 yes
F(11) F(10a) C(24) 70(2) . 1_555 1_555 yes
F(10a) F(11) C(24) 93(2) . 1_555 1_555 yes
F(12) F(11a) C(24) 67(1) . 1_555 1_555 yes
F(11a) F(12) F(12a) 133(1) . 1_555 1_555 yes
F(11a) F(12) C(24) 80(1) . 1_555 1_555 yes
F(12a) F(12) C(24) 54.4(5) . 1_555 1_555 yes
F(10) F(12a) F(12) 126.1(9) . 1_555 1_555 yes
F(10) F(12a) C(24) 75.1(7) . 1_555 1_555 yes
F(12) F(12a) C(24) 51.9(4) . 1_555 1_555 yes
Mn(1) O(1) C(16) 124.9(2) . 1_555 1_555 yes
Mn(1) O(2) C(18) 124.4(2) . 1_555 1_555 yes
Mn(1) O(3) C(21) 126.1(2) . 1_555 1_555 yes
Mn(1) O(4) C(23) 127.3(2) . 1_555 1_555 yes
Mn(2) O(5) C(26) 129.1(2) . 1_555 1_555 yes
Mn(2) O(6) C(28) 129.2(2) . 1_555 1_555 yes
Mn(2) O(7) C(31) 127.4(2) . 1_555 1_555 yes
Mn(2) O(8) C(33) 125.9(2) . 1_555 1_555 yes
Mn(1) N(1) C(1) 123.2(2) . 1_555 1_555 yes
Mn(1) N(1) C(5) 118.4(2) . 1_555 1_555 yes
C(1) N(1) C(5) 118.0(3) . 1_555 1_555 yes
Mn(1) N(2) C(6) 116.8(2) . 1_555 1_555 yes
Mn(1) N(2) C(9) 125.6(2) . 1_555 1_555 yes
C(6) N(2) C(9) 117.5(3) . 1_555 1_555 yes
Mn(2) N(3) C(8) 117.9(2) . 1_555 1_555 yes
Mn(2) N(3) C(9) 125.6(2) . 1_555 1_555 yes
C(8) N(3) C(9) 116.5(3) . 1_555 1_555 yes
Mn(2) N(4) C(10) 118.9(2) . 1_555 1_555 yes
Mn(2) N(4) C(14) 123.1(3) . 1_555 1_555 yes
C(10) N(4) C(14) 117.9(3) . 1_555 1_555 yes
N(1) C(1) C(2) 123.0(4) . 1_555 1_555 yes
C(1) C(2) C(3) 118.7(4) . 1_555 1_555 yes
C(2) C(3) C(4) 119.2(4) . 1_555 1_555 yes
C(3) C(4) C(5) 119.0(4) . 1_555 1_555 yes
N(1) C(5) C(4) 122.0(4) . 1_555 1_555 yes
N(1) C(5) C(6) 115.2(3) . 1_555 1_555 yes
C(4) C(5) C(6) 122.7(3) . 1_555 1_555 yes
N(2) C(6) C(5) 116.5(3) . 1_555 1_555 yes
N(2) C(6) C(7) 120.4(3) . 1_555 1_555 yes
C(5) C(6) C(7) 123.0(3) . 1_555 1_555 yes
C(6) C(7) C(8) 118.4(3) . 1_555 1_555 yes
N(3) C(8) C(7) 121.3(3) . 1_555 1_555 yes
N(3) C(8) C(10) 115.2(3) . 1_555 1_555 yes
C(7) C(8) C(10) 123.5(3) . 1_555 1_555 yes
N(2) C(9) N(3) 125.8(3) . 1_555 1_555 yes
N(4) C(10) C(8) 115.7(3) . 1_555 1_555 yes
N(4) C(10) C(11) 122.3(3) . 1_555 1_555 yes
C(8) C(10) C(11) 122.0(4) . 1_555 1_555 yes
C(10) C(11) C(12) 118.6(4) . 1_555 1_555 yes
C(11) C(12) C(13) 119.4(4) . 1_555 1_555 yes
C(12) C(13) C(14) 118.7(4) . 1_555 1_555 yes
N(4) C(14) C(13) 123.1(4) . 1_555 1_555 yes
F(1) C(15) F(2) 106.9(3) . 1_555 1_555 yes
F(1) C(15) F(3) 107.2(3) . 1_555 1_555 yes
F(1) C(15) C(16) 110.0(3) . 1_555 1_555 yes
F(2) C(15) F(3) 106.8(3) . 1_555 1_555 yes
F(2) C(15) C(16) 113.7(3) . 1_555 1_555 yes
F(3) C(15) C(16) 111.9(3) . 1_555 1_555 yes
O(1) C(16) C(15) 113.7(3) . 1_555 1_555 yes
O(1) C(16) C(17) 128.5(3) . 1_555 1_555 yes
C(15) C(16) C(17) 117.7(3) . 1_555 1_555 yes
C(16) C(17) C(18) 122.5(3) . 1_555 1_555 yes
O(2) C(18) C(17) 128.3(3) . 1_555 1_555 yes
O(2) C(18) C(19) 113.0(3) . 1_555 1_555 yes
C(17) C(18) C(19) 118.6(3) . 1_555 1_555 yes
F(4) C(19) F(5) 106.4(4) . 1_555 1_555 yes
F(4) C(19) F(6) 106.7(3) . 1_555 1_555 yes
F(4) C(19) C(18) 110.9(3) . 1_555 1_555 yes
F(5) C(19) F(6) 108.0(4) . 1_555 1_555 yes
F(5) C(19) C(18) 113.4(3) . 1_555 1_555 yes
F(6) C(19) C(18) 111.1(3) . 1_555 1_555 yes
F(7) C(20) F(7a) 11.8(9) . 1_555 1_555 yes
F(7) C(20) F(8) 102.0(7) . 1_555 1_555 yes
F(7) C(20) F(8a) 124.6(8) . 1_555 1_555 yes
F(7) C(20) F(9) 118.7(8) . 1_555 1_555 yes
F(7) C(20) F(9a) 81.6(7) . 1_555 1_555 yes
F(7) C(20) C(21) 110.0(6) . 1_555 1_555 yes
F(7a) C(20) F(8) 91.6(7) . 1_555 1_555 yes
F(7a) C(20) F(8a) 118.6(9) . 1_555 1_555 yes
F(7a) C(20) F(9) 127.6(7) . 1_555 1_555 yes
F(7a) C(20) F(9a) 93.1(7) . 1_555 1_555 yes
F(7a) C(20) C(21) 109.1(6) . 1_555 1_555 yes
F(8) C(20) F(8a) 38.2(8) . 1_555 1_555 yes
F(8) C(20) F(9) 102.6(6) . 1_555 1_555 yes
F(8) C(20) F(9a) 137.1(5) . 1_555 1_555 yes
F(8) C(20) C(21) 110.3(4) . 1_555 1_555 yes
F(8a) C(20) F(9) 64.8(8) . 1_555 1_555 yes
F(8a) C(20) F(9a) 105.0(8) . 1_555 1_555 yes
F(8a) C(20) C(21) 118.9(6) . 1_555 1_555 yes
F(9) C(20) F(9a) 44.1(5) . 1_555 1_555 yes
F(9) C(20) C(21) 112.2(4) . 1_555 1_555 yes
F(9a) C(20) C(21) 108.2(4) . 1_555 1_555 yes
O(3) C(21) C(20) 115.1(4) . 1_555 1_555 yes
O(3) C(21) C(22) 127.9(3) . 1_555 1_555 yes
C(20) C(21) C(22) 116.9(4) . 1_555 1_555 yes
C(21) C(22) C(23) 121.5(4) . 1_555 1_555 yes
O(4) C(23) C(22) 128.3(3) . 1_555 1_555 yes
O(4) C(23) C(24) 114.0(3) . 1_555 1_555 yes
C(22) C(23) C(24) 117.6(3) . 1_555 1_555 yes
F(10) C(24) F(10a) 89.0(6) . 1_555 1_555 yes
F(10) C(24) F(11) 100.1(6) . 1_555 1_555 yes
F(10) C(24) F(11a) 138.0(6) . 1_555 1_555 yes
F(10) C(24) F(12) 109.0(5) . 1_555 1_555 yes
F(10) C(24) F(12a) 35.9(4) . 1_555 1_555 yes
F(10) C(24) C(23) 105.6(4) . 1_555 1_555 yes
F(10a) C(24) F(11) 16.6(9) . 1_555 1_555 yes
F(10a) C(24) F(11a) 104.2(7) . 1_555 1_555 yes
F(10a) C(24) F(12) 125.3(7) . 1_555 1_555 yes
F(10a) C(24) F(12a) 114.8(7) . 1_555 1_555 yes
F(10a) C(24) C(23) 109.9(6) . 1_555 1_555 yes
F(11) C(24) F(11a) 87.7(7) . 1_555 1_555 yes
F(11) C(24) F(12) 109.5(6) . 1_555 1_555 yes
F(11) C(24) F(12a) 118.4(6) . 1_555 1_555 yes
F(11) C(24) C(23) 117.9(5) . 1_555 1_555 yes
F(11a) C(24) F(12) 32.1(5) . 1_555 1_555 yes
F(11a) C(24) F(12a) 104.7(6) . 1_555 1_555 yes
F(11a) C(24) C(23) 106.8(5) . 1_555 1_555 yes
F(12) C(24) F(12a) 73.7(5) . 1_555 1_555 yes
F(12) C(24) C(23) 113.5(4) . 1_555 1_555 yes
F(12a) C(24) C(23) 115.3(4) . 1_555 1_555 yes
F(13) C(25) F(14) 106.0(4) . 1_555 1_555 yes
F(13) C(25) F(15) 106.1(4) . 1_555 1_555 yes
F(13) C(25) C(26) 111.0(3) . 1_555 1_555 yes
F(14) C(25) F(15) 108.0(4) . 1_555 1_555 yes
F(14) C(25) C(26) 113.0(3) . 1_555 1_555 yes
F(15) C(25) C(26) 112.3(4) . 1_555 1_555 yes
O(5) C(26) C(25) 113.6(3) . 1_555 1_555 yes
O(5) C(26) C(27) 128.5(3) . 1_555 1_555 yes
C(25) C(26) C(27) 118.0(3) . 1_555 1_555 yes
C(26) C(27) C(28) 121.6(3) . 1_555 1_555 yes
O(6) C(28) C(27) 128.1(3) . 1_555 1_555 yes
O(6) C(28) C(29) 113.5(3) . 1_555 1_555 yes
C(27) C(28) C(29) 118.4(3) . 1_555 1_555 yes
F(16) C(29) F(17) 107.4(3) . 1_555 1_555 yes
F(16) C(29) F(18) 107.6(3) . 1_555 1_555 yes
F(16) C(29) C(28) 110.1(3) . 1_555 1_555 yes
F(17) C(29) F(18) 107.3(3) . 1_555 1_555 yes
F(17) C(29) C(28) 114.1(3) . 1_555 1_555 yes
F(18) C(29) C(28) 110.1(3) . 1_555 1_555 yes
F(19) C(30) F(20) 105.9(4) . 1_555 1_555 yes
F(19) C(30) F(21) 107.2(5) . 1_555 1_555 yes
F(19) C(30) C(31) 110.5(4) . 1_555 1_555 yes
F(20) C(30) F(21) 107.4(4) . 1_555 1_555 yes
F(20) C(30) C(31) 112.8(4) . 1_555 1_555 yes
F(21) C(30) C(31) 112.5(4) . 1_555 1_555 yes
O(7) C(31) C(30) 112.7(3) . 1_555 1_555 yes
O(7) C(31) C(32) 128.1(3) . 1_555 1_555 yes
C(30) C(31) C(32) 119.1(3) . 1_555 1_555 yes
C(31) C(32) C(33) 122.5(3) . 1_555 1_555 yes
O(8) C(33) C(32) 128.2(3) . 1_555 1_555 yes
O(8) C(33) C(34) 113.4(3) . 1_555 1_555 yes
C(32) C(33) C(34) 118.4(3) . 1_555 1_555 yes
F(22) C(34) F(23) 108.4(4) . 1_555 1_555 yes
F(22) C(34) F(24) 104.5(4) . 1_555 1_555 yes
F(22) C(34) C(33) 111.7(4) . 1_555 1_555 yes
F(23) C(34) F(24) 106.3(4) . 1_555 1_555 yes
F(23) C(34) C(33) 114.9(3) . 1_555 1_555 yes
F(24) C(34) C(33) 110.4(4) . 1_555 1_555 yes
C(36) C(35) C(37) 120.4(4) . 1_555 2_656 yes
C(35) C(36) C(37) 119.4(4) . 1_555 1_555 yes
C(35) C(37) C(36) 120.2(3) . 2_656 1_555 yes

loop_
_geom_bond_atom_site_label_1
_geom_bond_atom_site_label_2
_geom_bond_distance
_geom_bond_site_symmetry_1
_geom_bond_site_symmetry_2
_geom_bond_publ_flag
Mn(1) O(1) 2.161(2) . . yes
Mn(1) O(2) 2.179(2) . . yes
Mn(1) O(3) 2.157(3) . . yes
Mn(1) O(4) 2.138(2) . . yes
Mn(1) N(1) 2.243(3) . . yes
Mn(1) N(2) 2.272(3) . . yes
Mn(2) O(5) 2.132(3) . . yes
Mn(2) O(6) 2.154(2) . . yes
Mn(2) O(7) 2.129(3) . . yes
Mn(2) O(8) 2.195(2) . . yes
Mn(2) N(3) 2.297(3) . . yes
Mn(2) N(4) 2.253(3) . . yes
F(1) C(15) 1.349(4) . . yes
F(2) C(15) 1.345(4) . . yes
F(3) C(15) 1.339(4) . . yes
F(4) C(19) 1.330(5) . . yes
F(5) C(19) 1.327(4) . . yes
F(6) C(19) 1.329(5) . . yes
F(7) F(7a) 0.27(2) . . yes
F(7) C(20) 1.27(1) . . yes
F(7a) C(20) 1.33(1) . . yes
F(8) F(8a) 0.88(2) . . yes
F(8) C(20) 1.422(9) . . yes
F(8a) F(9) 1.31(1) . . yes
F(8a) C(20) 1.178(10) . . yes
F(9) F(9a) 1.045(10) . . yes
F(9) C(20) 1.267(8) . . yes
F(9a) C(20) 1.471(9) . . yes
F(10) F(12a) 0.832(8) . . yes
F(10) C(24) 1.373(7) . . yes
F(10a) F(11) 0.39(2) . . yes
F(10a) C(24) 1.38(1) . . yes
F(11) C(24) 1.295(9) . . yes
F(11a) F(12) 0.74(1) . . yes
F(11a) C(24) 1.38(1) . . yes
F(12) F(12a) 1.57(1) . . yes
F(12) C(24) 1.283(9) . . yes
F(12a) C(24) 1.327(8) . . yes
F(13) C(25) 1.335(5) . . yes
F(14) C(25) 1.334(4) . . yes
F(15) C(25) 1.331(5) . . yes
F(16) C(29) 1.339(4) . . yes
F(17) C(29) 1.342(4) . . yes
F(18) C(29) 1.342(4) . . yes
F(19) C(30) 1.319(6) . . yes
F(20) C(30) 1.331(5) . . yes
F(21) C(30) 1.285(6) . . yes
F(22) C(34) 1.335(5) . . yes
F(23) C(34) 1.324(4) . . yes
F(24) C(34) 1.351(6) . . yes
O(1) C(16) 1.253(4) . . yes
O(2) C(18) 1.246(4) . . yes
O(3) C(21) 1.259(5) . . yes
O(4) C(23) 1.263(4) . . yes
O(5) C(26) 1.268(4) . . yes
O(6) C(28) 1.250(4) . . yes
O(7) C(31) 1.263(4) . . yes
O(8) C(33) 1.268(4) . . yes
N(1) C(1) 1.345(5) . . yes
N(1) C(5) 1.357(4) . . yes
N(2) C(6) 1.355(4) . . yes
N(2) C(9) 1.340(5) . . yes
N(3) C(8) 1.360(4) . . yes
N(3) C(9) 1.345(4) . . yes
N(4) C(10) 1.366(5) . . yes
N(4) C(14) 1.343(5) . . yes
C(1) C(2) 1.394(6) . . yes
C(2) C(3) 1.373(6) . . yes
C(3) C(4) 1.397(6) . . yes
C(4) C(5) 1.388(5) . . yes
C(5) C(6) 1.498(5) . . yes
C(6) C(7) 1.393(5) . . yes
C(7) C(8) 1.384(5) . . yes
C(8) C(10) 1.507(5) . . yes
C(10) C(11) 1.394(5) . . yes
C(11) C(12) 1.396(6) . . yes
C(12) C(13) 1.385(6) . . yes
C(13) C(14) 1.392(6) . . yes
C(15) C(16) 1.529(5) . . yes
C(16) C(17) 1.405(5) . . yes
C(17) C(18) 1.411(5) . . yes
C(18) C(19) 1.545(5) . . yes
C(20) C(21) 1.547(5) . . yes
C(21) C(22) 1.406(6) . . yes
C(22) C(23) 1.382(5) . . yes
C(23) C(24) 1.542(5) . . yes
C(25) C(26) 1.539(5) . . yes
C(26) C(27) 1.398(5) . . yes
C(27) C(28) 1.410(5) . . yes
C(28) C(29) 1.558(5) . . yes
C(30) C(31) 1.545(5) . . yes
C(31) C(32) 1.398(5) . . yes
C(32) C(33) 1.395(5) . . yes
C(33) C(34) 1.530(5) . . yes
C(35) C(36) 1.399(6) . . yes
C(35) C(37) 1.381(6) . 2_656 yes
C(36) C(37) 1.388(6) . . yes

loop_
_geom_contact_atom_site_label_1
_geom_contact_atom_site_label_2
_geom_contact_distance
_geom_contact_site_symmetry_1
_geom_contact_site_symmetry_2
_geom_contact_publ_flag
F(1) F(17) 3.022(3) . 1_455 ?
F(1) F(16) 3.095(3) . 1_455 ?
F(1) C(2) 3.098(4) . 2_556 ?
F(1) C(29) 3.317(4) . 1_455 ?
F(1) C(1) 3.337(4) . 2_556 ?
F(1) C(28) 3.424(4) . 1_455 ?
F(1) C(27) 3.499(4) . 1_455 ?
F(2) C(14) 3.111(4) . 1_455 ?
F(2) N(4) 3.158(4) . 1_455 ?
F(2) C(28) 3.234(4) . 1_455 ?
F(2) O(6) 3.311(3) . 1_455 ?
F(2) C(27) 3.450(4) . 1_455 ?
F(2) C(13) 3.478(4) . 1_455 ?
F(2) C(10) 3.533(4) . 1_455 ?
F(2) F(16) 3.592(3) . 1_455 ?
F(3) C(1) 3.100(4) . 2_556 ?
F(3) O(4) 3.106(3) . 2_556 ?
F(3) F(12a) 3.152(9) . 2_556 ?
F(3) N(1) 3.243(4) . 2_556 ?
F(3) F(12) 3.267(8) . 2_556 ?
F(4) F(12) 2.898(8) . 1_554 ?
F(4) F(11a) 2.994(10) . 1_554 ?
F(4) F(4) 3.205(5) . 2_555 ?
F(4) C(18) 3.230(5) . 2_555 ?
F(4) C(13) 3.373(4) . 2_655 ?
F(4) O(2) 3.420(4) . 2_555 ?
F(4) C(17) 3.447(5) . 2_555 ?
F(4) C(12) 3.535(5) . 2_655 ?
F(5) F(15) 2.987(5) . 1_455 ?
F(5) C(2) 3.331(4) . 2_555 ?
F(5) C(3) 3.489(4) . 2_555 ?
F(5) C(14) 3.516(5) . 1_455 ?
F(5) C(13) 3.520(6) . 1_455 ?
F(5) C(1) 3.557(5) . 2_555 ?
F(6) F(11a) 2.961(9) . 1_554 ?
F(6) F(11) 3.016(10) . 1_554 ?
F(6) F(20) 3.043(4) . 2_565 ?
F(6) F(12) 3.160(7) . 1_554 ?
F(6) F(10a) 3.33(1) . 1_554 ?
F(7) F(14) 2.833(10) . 1_455 ?
F(7) F(23) 3.28(1) . 2_565 ?
F(7) F(18) 3.375(10) . 2_566 ?
F(7a) F(14) 3.00(1) . 1_455 ?
F(7a) F(18) 3.206(9) . 2_566 ?
F(7a) F(23) 3.37(1) . 2_565 ?
F(8) F(8a) 3.00(1) . 2_566 ?
F(8) F(9) 3.33(1) . 2_566 ?
F(8) F(8) 3.46(2) . 2_566 ?
F(8) F(23) 3.481(7) . 2_565 ?
F(8a) F(8a) 2.75(2) . 2_566 ?
F(8a) F(23) 3.092(9) . 2_565 ?
F(8a) F(9) 3.40(1) . 2_566 ?
F(8a) C(22) 3.52(1) . 2_566 ?
F(8a) C(20) 3.57(1) . 2_566 ?
F(9) F(23) 2.878(6) . 2_565 ?
F(9a) F(23) 2.899(7) . 2_565 ?
F(9a) F(14) 3.072(9) . 1_455 ?
F(10) F(22) 2.644(8) . 1_556 ?
F(10) C(11) 3.243(7) . 2_656 ?
F(10) F(23) 3.269(9) . 1_556 ?
F(10) C(34) 3.340(9) . 1_556 ?
F(10) C(12) 3.353(8) . 2_656 ?
F(10) C(37) 3.435(7) . 2_656 ?
F(10a) F(21) 3.09(1) . 2_566 ?
F(10a) F(23) 3.10(1) . 1_556 ?
F(10a) F(20) 3.11(1) . 2_566 ?
F(10a) F(19) 3.19(1) . 2_566 ?
F(10a) C(30) 3.37(1) . 2_566 ?
F(11) F(19) 3.003(9) . 2_566 ?
F(11) F(20) 3.015(8) . 2_566 ?
F(11) F(21) 3.156(8) . 2_566 ?
F(11) C(30) 3.297(8) . 2_566 ?
F(11) F(23) 3.49(1) . 1_556 ?
F(11a) C(1) 3.05(1) . 2_556 ?
F(11a) C(2) 3.089(10) . 2_556 ?
F(11a) C(19) 3.419(10) . 1_556 ?
F(12) C(1) 3.369(10) . 2_556 ?
F(12) C(19) 3.552(8) . 1_556 ?
F(12a) C(12) 3.039(8) . 2_656 ?
F(12a) C(11) 3.152(7) . 2_656 ?
F(12a) F(22) 3.36(1) . 1_556 ?
F(12a) C(37) 3.583(8) . 2_656 ?
F(13) F(24) 2.917(5) . 2_665 ?
F(13) F(13) 2.966(6) . 2_665 ?
F(13) O(5) 3.159(4) . 2_665 ?
F(13) F(15) 3.321(4) . 2_665 ?
F(13) C(33) 3.344(5) . 2_665 ?
F(13) C(25) 3.486(5) . 2_665 ?
F(13) C(32) 3.506(5) . 2_665 ?
F(14) F(24) 3.153(4) . 2_665 ?
F(14) C(32) 3.394(5) . 2_665 ?
F(14) F(23) 3.420(4) . 2_665 ?
F(14) C(34) 3.589(6) . 2_665 ?
F(15) F(19) 3.581(5) . 2_665 ?
F(15) C(3) 3.600(5) . 2_655 ?
F(16) F(24) 2.990(3) . 1_556 ?
F(16) C(35) 3.216(5) . 2_656 ?
F(16) C(3) 3.355(4) . 2_656 ?
F(16) C(36) 3.409(5) . 2_656 ?
F(16) C(4) 3.453(4) . 2_656 ?
F(17) F(17) 2.958(4) . 2_666 ?
F(17) F(18) 2.975(3) . 2_666 ?
F(17) C(29) 3.364(4) . 2_666 ?
F(17) C(3) 3.587(4) . 2_656 ?
F(18) F(24) 3.064(4) . 1_556 ?
F(20) F(20) 3.191(7) . 2_565 ?
F(22) C(36) 3.162(5) . 2_655 ?
F(22) C(37) 3.341(4) . 2_655 ?
F(22) C(7) 3.485(4) . 2_655 ?
F(22) C(11) 3.538(6) . 2_655 ?
F(23) C(20) 3.394(5) . 2_565 ?
F(24) C(4) 3.280(5) . 2_655 ?
F(24) C(29) 3.513(5) . 1_554 ?
F(24) C(3) 3.559(5) . 2_655 ?
O(2) C(13) 3.321(4) . 2_655 ?
O(4) C(37) 3.437(4) . 2_656 ?
O(8) C(11) 3.398(5) . 2_655 ?
N(2) C(13) 3.559(5) . 2_655 ?
N(2) C(36) 3.582(5) . 2_656 ?
N(4) C(7) 3.536(4) . 2_655 ?
C(4) C(14) 3.515(6) . 2_655 ?
C(5) C(13) 3.534(5) . 2_655 ?
C(5) C(14) 3.587(5) . 2_655 ?
C(6) C(13) 3.279(5) . 2_655 ?
C(6) C(14) 3.506(5) . 2_655 ?
C(6) C(37) 3.543(5) . 2_656 ?
C(7) C(14) 3.411(5) . 2_655 ?
C(7) C(13) 3.550(5) . 2_655 ?
C(8) C(11) 3.514(5) . 2_655 ?
C(8) C(35) 3.578(5) . 2_656 ?
C(8) C(10) 3.583(5) . 2_655 ?
C(10) C(10) 3.578(7) . 2_655 ?

loop_
_geom_torsion_atom_site_label_1
_geom_torsion_atom_site_label_2
_geom_torsion_atom_site_label_3
_geom_torsion_atom_site_label_4
_geom_torsion
_geom_torsion_site_symmetry_1
_geom_torsion_site_symmetry_2
_geom_torsion_site_symmetry_3
_geom_torsion_site_symmetry_4
_geom_torsion_publ_flag
Mn(1) O(1) C(16) C(15) -162.6(2) 1_555 1_555 1_555 1_555 yes
Mn(1) O(1) C(16) C(17) 16.9(5) 1_555 1_555 1_555 1_555 yes
Mn(1) O(2) C(18) C(17) -18.7(6) 1_555 1_555 1_555 1_555 yes
Mn(1) O(2) C(18) C(19) 163.0(3) 1_555 1_555 1_555 1_555 yes
Mn(1) O(3) C(21) C(20) -155.1(3) 1_555 1_555 1_555 1_555 yes
Mn(1) O(3) C(21) C(22) 21.9(6) 1_555 1_555 1_555 1_555 yes
Mn(1) O(4) C(23) C(22) -16.5(5) 1_555 1_555 1_555 1_555 yes
Mn(1) O(4) C(23) C(24) 160.6(2) 1_555 1_555 1_555 1_555 yes
Mn(1) N(1) C(1) C(2) 173.5(3) 1_555 1_555 1_555 1_555 yes
Mn(1) N(1) C(5) C(4) -173.8(3) 1_555 1_555 1_555 1_555 yes
Mn(1) N(1) C(5) C(6) 3.6(4) 1_555 1_555 1_555 1_555 yes
Mn(1) N(2) C(6) C(5) 2.4(4) 1_555 1_555 1_555 1_555 yes
Mn(1) N(2) C(6) C(7) 179.0(2) 1_555 1_555 1_555 1_555 yes
Mn(1) N(2) C(9) N(3) -175.6(2) 1_555 1_555 1_555 1_555 yes
Mn(2) O(5) C(26) C(25) -177.3(2) 1_555 1_555 1_555 1_555 yes
Mn(2) O(5) C(26) C(27) 2.6(6) 1_555 1_555 1_555 1_555 yes
Mn(2) O(6) C(28) C(27) -5.0(5) 1_555 1_555 1_555 1_555 yes
Mn(2) O(6) C(28) C(29) 174.7(2) 1_555 1_555 1_555 1_555 yes
Mn(2) O(7) C(31) C(30) -159.2(3) 1_555 1_555 1_555 1_555 yes
Mn(2) O(7) C(31) C(32) 20.1(6) 1_555 1_555 1_555 1_555 yes
Mn(2) O(8) C(33) C(32) -13.8(6) 1_555 1_555 1_555 1_555 yes
Mn(2) O(8) C(33) C(34) 164.7(3) 1_555 1_555 1_555 1_555 yes
Mn(2) N(3) C(8) C(7) -177.5(2) 1_555 1_555 1_555 1_555 yes
Mn(2) N(3) C(8) C(10) 1.4(4) 1_555 1_555 1_555 1_555 yes
Mn(2) N(3) C(9) N(2) 176.2(2) 1_555 1_555 1_555 1_555 yes
Mn(2) N(4) C(10) C(8) 4.9(4) 1_555 1_555 1_555 1_555 yes
Mn(2) N(4) C(10) C(11) -176.1(3) 1_555 1_555 1_555 1_555 yes
Mn(2) N(4) C(14) C(13) 176.4(3) 1_555 1_555 1_555 1_555 yes
F(1) C(15) C(16) O(1) 76.4(4) 1_555 1_555 1_555 1_555 yes
F(1) C(15) C(16) C(17) -103.2(4) 1_555 1_555 1_555 1_555 yes
F(2) C(15) C(16) O(1) -163.8(3) 1_555 1_555 1_555 1_555 yes
F(2) C(15) C(16) C(17) 16.7(5) 1_555 1_555 1_555 1_555 yes
F(3) C(15) C(16) O(1) -42.7(4) 1_555 1_555 1_555 1_555 yes
F(3) C(15) C(16) C(17) 137.7(3) 1_555 1_555 1_555 1_555 yes
F(4) C(19) C(18) O(2) 59.2(5) 1_555 1_555 1_555 1_555 yes
F(4) C(19) C(18) C(17) -119.3(4) 1_555 1_555 1_555 1_555 yes
F(5) C(19) C(18) O(2) 178.8(4) 1_555 1_555 1_555 1_555 yes
F(5) C(19) C(18) C(17) 0.3(6) 1_555 1_555 1_555 1_555 yes
F(6) C(19) C(18) O(2) -59.3(4) 1_555 1_555 1_555 1_555 yes
F(6) C(19) C(18) C(17) 122.2(4) 1_555 1_555 1_555 1_555 yes
F(7) F(7a) C(20) F(8) 151(4) 1_555 1_555 1_555 1_555 yes
F(7) F(7a) C(20) F(8a) 123(4) 1_555 1_555 1_555 1_555 yes
F(7) F(7a) C(20) F(9) 44(4) 1_555 1_555 1_555 1_555 yes
F(7) F(7a) C(20) F(9a) 14(4) 1_555 1_555 1_555 1_555 yes
F(7) F(7a) C(20) C(21) -96(4) 1_555 1_555 1_555 1_555 yes
F(7) C(20) F(8) F(8a) -131(1) 1_555 1_555 1_555 1_555 yes
F(7) C(20) F(8a) F(8) 62(1) 1_555 1_555 1_555 1_555 yes
F(7) C(20) F(8a) F(9) -108(1) 1_555 1_555 1_555 1_555 yes
F(7) C(20) F(9) F(8a) 117.2(9) 1_555 1_555 1_555 1_555 yes
F(7) C(20) F(9) F(9a) -36.5(9) 1_555 1_555 1_555 1_555 yes
F(7) C(20) F(9a) F(9) 148.1(7) 1_555 1_555 1_555 1_555 yes
F(7) C(20) C(21) O(3) 79.0(8) 1_555 1_555 1_555 1_555 yes
F(7) C(20) C(21) C(22) -98.3(8) 1_555 1_555 1_555 1_555 yes
F(7a) F(7) C(20) F(8) -29(4) 1_555 1_555 1_555 1_555 yes
F(7a) F(7) C(20) F(8a) -63(4) 1_555 1_555 1_555 1_555 yes
F(7a) F(7) C(20) F(9) -141(4) 1_555 1_555 1_555 1_555 yes
F(7a) F(7) C(20) F(9a) -165(4) 1_555 1_555 1_555 1_555 yes
F(7a) F(7) C(20) C(21) 87(4) 1_555 1_555 1_555 1_555 yes
F(7a) C(20) F(8) F(8a) -137(1) 1_555 1_555 1_555 1_555 yes
F(7a) C(20) F(8a) F(8) 50(1) 1_555 1_555 1_555 1_555 yes
F(7a) C(20) F(8a) F(9) -120.7(9) 1_555 1_555 1_555 1_555 yes
F(7a) C(20) F(9) F(8a) 107(1) 1_555 1_555 1_555 1_555 yes
F(7a) C(20) F(9) F(9a) -45(1) 1_555 1_555 1_555 1_555 yes
F(7a) C(20) F(9a) F(9) 145.3(8) 1_555 1_555 1_555 1_555 yes
F(7a) C(20) C(21) O(3) 91.6(7) 1_555 1_555 1_555 1_555 yes
F(7a) C(20) C(21) C(22) -85.8(7) 1_555 1_555 1_555 1_555 yes
F(8) F(8a) F(9) F(9a) 16(2) 1_555 1_555 1_555 1_555 yes
F(8) F(8a) F(9) C(20) -16(1) 1_555 1_555 1_555 1_555 yes
F(8) F(8a) C(20) F(9) 170(1) 1_555 1_555 1_555 1_555 yes
F(8) F(8a) C(20) F(9a) 152.3(8) 1_555 1_555 1_555 1_555 yes
F(8) F(8a) C(20) C(21) -86(1) 1_555 1_555 1_555 1_555 yes
F(8) C(20) F(8a) F(9) -170(1) 1_555 1_555 1_555 1_555 yes
F(8) C(20) F(9) F(8a) 5.8(7) 1_555 1_555 1_555 1_555 yes
F(8) C(20) F(9) F(9a) -148.0(6) 1_555 1_555 1_555 1_555 yes
F(8) C(20) F(9a) F(9) 49.5(10) 1_555 1_555 1_555 1_555 yes
F(8) C(20) C(21) O(3) -169.2(5) 1_555 1_555 1_555 1_555 yes
F(8) C(20) C(21) C(22) 13.4(7) 1_555 1_555 1_555 1_555 yes
F(8a) F(8) C(20) F(9) -8(1) 1_555 1_555 1_555 1_555 yes
F(8a) F(8) C(20) F(9a) -41(1) 1_555 1_555 1_555 1_555 yes
F(8a) F(8) C(20) C(21) 111.3(9) 1_555 1_555 1_555 1_555 yes
F(8a) F(9) F(9a) C(20) -26.6(7) 1_555 1_555 1_555 1_555 yes
F(8a) F(9) C(20) F(9a) 153.7(8) 1_555 1_555 1_555 1_555 yes
F(8a) F(9) C(20) C(21) -112.7(7) 1_555 1_555 1_555 1_555 yes
F(8a) C(20) F(9) F(9a) -153.7(8) 1_555 1_555 1_555 1_555 yes
F(8a) C(20) F(9a) F(9) 24.5(8) 1_555 1_555 1_555 1_555 yes
F(8a) C(20) C(21) O(3) -128(1) 1_555 1_555 1_555 1_555 yes
F(8a) C(20) C(21) C(22) 54(1) 1_555 1_555 1_555 1_555 yes
F(9) F(8a) F(8) C(20) 14(1) 1_555 1_555 1_555 1_555 yes
F(9) F(8a) C(20) F(9a) -18.6(6) 1_555 1_555 1_555 1_555 yes
F(9) F(8a) C(20) C(21) 102.6(7) 1_555 1_555 1_555 1_555 yes
F(9) F(9a) C(20) C(21) -103.5(6) 1_555 1_555 1_555 1_555 yes
F(9) C(20) C(21) O(3) -55.5(7) 1_555 1_555 1_555 1_555 yes
F(9) C(20) C(21) C(22) 127.2(7) 1_555 1_555 1_555 1_555 yes
F(9a) F(9) F(8a) C(20) 32.7(9) 1_555 1_555 1_555 1_555 yes
F(9a) F(9) C(20) C(21) 93.6(7) 1_555 1_555 1_555 1_555 yes
F(9a) C(20) C(21) O(3) -8.5(7) 1_555 1_555 1_555 1_555 yes
F(9a) C(20) C(21) C(22) 174.2(5) 1_555 1_555 1_555 1_555 yes
F(10) F(12a) F(12) F(11a) -8(2) 1_555 1_555 1_555 1_555 yes
F(10) F(12a) F(12) C(24) 12(1) 1_555 1_555 1_555 1_555 yes
F(10) F(12a) C(24) F(10a) -47(1) 1_555 1_555 1_555 1_555 yes
F(10) F(12a) C(24) F(11) -65.9(10) 1_555 1_555 1_555 1_555 yes
F(10) F(12a) C(24) F(11a) -161.4(8) 1_555 1_555 1_555 1_555 yes
F(10) F(12a) C(24) F(12) -169.6(9) 1_555 1_555 1_555 1_555 yes
F(10) F(12a) C(24) C(23) 81.6(8) 1_555 1_555 1_555 1_555 yes
F(10) C(24) F(10a) F(11) -132(2) 1_555 1_555 1_555 1_555 yes
F(10) C(24) F(11) F(10a) 48(2) 1_555 1_555 1_555 1_555 yes
F(10) C(24) F(11a) F(12) -31(1) 1_555 1_555 1_555 1_555 yes
F(10) C(24) F(12) F(11a) 158(1) 1_555 1_555 1_555 1_555 yes
F(10) C(24) F(12) F(12a) -6.4(5) 1_555 1_555 1_555 1_555 yes
F(10) C(24) F(12a) F(12) 169.6(9) 1_555 1_555 1_555 1_555 yes
F(10) C(24) C(23) O(4) 58.7(5) 1_555 1_555 1_555 1_555 yes
F(10) C(24) C(23) C(22) -123.9(5) 1_555 1_555 1_555 1_555 yes
F(10a) F(11) C(24) F(11a) -172(2) 1_555 1_555 1_555 1_555 yes
F(10a) F(11) C(24) F(12) 163(2) 1_555 1_555 1_555 1_555 yes
F(10a) F(11) C(24) F(12a) 81(2) 1_555 1_555 1_555 1_555 yes
F(10a) F(11) C(24) C(23) -64(2) 1_555 1_555 1_555 1_555 yes
F(10a) C(24) F(10) F(12a) 137.8(9) 1_555 1_555 1_555 1_555 yes
F(10a) C(24) F(11a) F(12) -135(1) 1_555 1_555 1_555 1_555 yes
F(10a) C(24) F(12) F(11a) 55(1) 1_555 1_555 1_555 1_555 yes
F(10a) C(24) F(12) F(12a) -109.2(8) 1_555 1_555 1_555 1_555 yes
F(10a) C(24) F(12a) F(12) 121.9(8) 1_555 1_555 1_555 1_555 yes
F(10a) C(24) C(23) O(4) 153.3(6) 1_555 1_555 1_555 1_555 yes
F(10a) C(24) C(23) C(22) -29.2(7) 1_555 1_555 1_555 1_555 yes
F(11) F(10a) C(24) F(11a) 7(2) 1_555 1_555 1_555 1_555 yes
F(11) F(10a) C(24) F(12) -19(3) 1_555 1_555 1_555 1_555 yes
F(11) F(10a) C(24) F(12a) -106(2) 1_555 1_555 1_555 1_555 yes
F(11) F(10a) C(24) C(23) 121(2) 1_555 1_555 1_555 1_555 yes
F(11) C(24) F(10) F(12a) 125.4(9) 1_555 1_555 1_555 1_555 yes
F(11) C(24) F(11a) F(12) -133(1) 1_555 1_555 1_555 1_555 yes
F(11) C(24) F(12) F(11a) 49(1) 1_555 1_555 1_555 1_555 yes
F(11) C(24) F(12) F(12a) -115.0(6) 1_555 1_555 1_555 1_555 yes
F(11) C(24) F(12a) F(12) 103.7(8) 1_555 1_555 1_555 1_555 yes
F(11) C(24) C(23) O(4) 169.3(6) 1_555 1_555 1_555 1_555 yes
F(11) C(24) C(23) C(22) -13.2(8) 1_555 1_555 1_555 1_555 yes
F(11a) F(12) F(12a) C(24) -20(1) 1_555 1_555 1_555 1_555 yes
F(11a) F(12) C(24) F(12a) 164(1) 1_555 1_555 1_555 1_555 yes
F(11a) F(12) C(24) C(23) -84(1) 1_555 1_555 1_555 1_555 yes
F(11a) C(24) F(10) F(12a) 27(1) 1_555 1_555 1_555 1_555 yes
F(11a) C(24) F(12) F(12a) -164(1) 1_555 1_555 1_555 1_555 yes
F(11a) C(24) F(12a) F(12) 8.2(7) 1_555 1_555 1_555 1_555 yes
F(11a) C(24) C(23) O(4) -94.2(6) 1_555 1_555 1_555 1_555 yes
F(11a) C(24) C(23) C(22) 83.3(6) 1_555 1_555 1_555 1_555 yes
F(12) F(11a) C(24) F(12a) -14(1) 1_555 1_555 1_555 1_555 yes
F(12) F(11a) C(24) C(23) 107(1) 1_555 1_555 1_555 1_555 yes
F(12) F(12a) F(10) C(24) -10.1(8) 1_555 1_555 1_555 1_555 yes
F(12) F(12a) C(24) C(23) -108.8(5) 1_555 1_555 1_555 1_555 yes
F(12) C(24) F(10) F(12a) 10.6(9) 1_555 1_555 1_555 1_555 yes
F(12) C(24) C(23) O(4) -60.7(6) 1_555 1_555 1_555 1_555 yes
F(12) C(24) C(23) C(22) 116.8(6) 1_555 1_555 1_555 1_555 yes
F(12a) F(10) C(24) C(23) -111.8(8) 1_555 1_555 1_555 1_555 yes
F(12a) F(12) F(11a) C(24) 16(1) 1_555 1_555 1_555 1_555 yes
F(12a) F(12) C(24) C(23) 111.0(5) 1_555 1_555 1_555 1_555 yes
F(12a) C(24) C(23) O(4) 21.6(7) 1_555 1_555 1_555 1_555 yes
F(12a) C(24) C(23) C(22) -160.9(6) 1_555 1_555 1_555 1_555 yes
F(13) C(25) C(26) O(5) 89.1(4) 1_555 1_555 1_555 1_555 yes
F(13) C(25) C(26) C(27) -90.9(4) 1_555 1_555 1_555 1_555 yes
F(14) C(25) C(26) O(5) -152.0(4) 1_555 1_555 1_555 1_555 yes
F(14) C(25) C(26) C(27) 28.1(5) 1_555 1_555 1_555 1_555 yes
F(15) C(25) C(26) O(5) -29.5(5) 1_555 1_555 1_555 1_555 yes
F(15) C(25) C(26) C(27) 150.5(4) 1_555 1_555 1_555 1_555 yes
F(16) C(29) C(28) O(6) 47.5(4) 1_555 1_555 1_555 1_555 yes
F(16) C(29) C(28) C(27) -132.8(3) 1_555 1_555 1_555 1_555 yes
F(17) C(29) C(28) O(6) 168.4(3) 1_555 1_555 1_555 1_555 yes
F(17) C(29) C(28) C(27) -11.9(4) 1_555 1_555 1_555 1_555 yes
F(18) C(29) C(28) O(6) -70.9(4) 1_555 1_555 1_555 1_555 yes
F(18) C(29) C(28) C(27) 108.8(4) 1_555 1_555 1_555 1_555 yes
F(19) C(30) C(31) O(7) 67.7(5) 1_555 1_555 1_555 1_555 yes
F(19) C(30) C(31) C(32) -111.7(5) 1_555 1_555 1_555 1_555 yes
F(20) C(30) C(31) O(7) -173.9(4) 1_555 1_555 1_555 1_555 yes
F(20) C(30) C(31) C(32) 6.7(6) 1_555 1_555 1_555 1_555 yes
F(21) C(30) C(31) O(7) -52.2(6) 1_555 1_555 1_555 1_555 yes
F(21) C(30) C(31) C(32) 128.5(5) 1_555 1_555 1_555 1_555 yes
F(22) C(34) C(33) O(8) 42.5(5) 1_555 1_555 1_555 1_555 yes
F(22) C(34) C(33) C(32) -138.8(4) 1_555 1_555 1_555 1_555 yes
F(23) C(34) C(33) O(8) 166.4(4) 1_555 1_555 1_555 1_555 yes
F(23) C(34) C(33) C(32) -14.9(6) 1_555 1_555 1_555 1_555 yes
F(24) C(34) C(33) O(8) -73.4(4) 1_555 1_555 1_555 1_555 yes
F(24) C(34) C(33) C(32) 105.3(4) 1_555 1_555 1_555 1_555 yes
O(1) Mn(1) O(2) C(18) 27.1(3) 1_555 1_555 1_555 1_555 yes
O(1) Mn(1) O(3) C(21) 65.8(3) 1_555 1_555 1_555 1_555 yes
O(1) Mn(1) O(4) C(23) -69.4(3) 1_555 1_555 1_555 1_555 yes
O(1) Mn(1) N(1) C(1) -4.3(3) 1_555 1_555 1_555 1_555 yes
O(1) Mn(1) N(1) C(5) 168.7(2) 1_555 1_555 1_555 1_555 yes
O(1) Mn(1) N(2) C(6) -38.2(5) 1_555 1_555 1_555 1_555 yes
O(1) Mn(1) N(2) C(9) 138.2(3) 1_555 1_555 1_555 1_555 yes
O(1) C(16) C(17) C(18) 4.8(6) 1_555 1_555 1_555 1_555 yes
O(2) Mn(1) O(1) C(16) -26.3(3) 1_555 1_555 1_555 1_555 yes
O(2) Mn(1) O(3) C(21) 149.0(3) 1_555 1_555 1_555 1_555 yes
O(2) Mn(1) O(4) C(23) 3.1(6) 1_555 1_555 1_555 1_555 yes
O(2) Mn(1) N(1) C(1) -88.1(3) 1_555 1_555 1_555 1_555 yes
O(2) Mn(1) N(1) C(5) 84.9(2) 1_555 1_555 1_555 1_555 yes
O(2) Mn(1) N(2) C(6) -94.8(2) 1_555 1_555 1_555 1_555 yes
O(2) Mn(1) N(2) C(9) 81.6(3) 1_555 1_555 1_555 1_555 yes
O(2) C(18) C(17) C(16) -3.6(7) 1_555 1_555 1_555 1_555 yes
O(3) Mn(1) O(1) C(16) 59.2(3) 1_555 1_555 1_555 1_555 yes
O(3) Mn(1) O(2) C(18) -67.2(3) 1_555 1_555 1_555 1_555 yes
O(3) Mn(1) O(4) C(23) 24.0(3) 1_555 1_555 1_555 1_555 yes
O(3) Mn(1) N(1) C(1) -173.8(6) 1_555 1_555 1_555 1_555 yes
O(3) Mn(1) N(1) C(5) -0.8(8) 1_555 1_555 1_555 1_555 yes
O(3) Mn(1) N(2) C(6) 179.7(2) 1_555 1_555 1_555 1_555 yes
O(3) Mn(1) N(2) C(9) -3.9(3) 1_555 1_555 1_555 1_555 yes
O(3) C(21) C(22) C(23) -2.0(7) 1_555 1_555 1_555 1_555 yes
O(4) Mn(1) O(1) C(16) 141.4(3) 1_555 1_555 1_555 1_555 yes
O(4) Mn(1) O(2) C(18) -46.4(6) 1_555 1_555 1_555 1_555 yes
O(4) Mn(1) O(3) C(21) -26.4(3) 1_555 1_555 1_555 1_555 yes
O(4) Mn(1) N(1) C(1) 89.2(3) 1_555 1_555 1_555 1_555 yes
O(4) Mn(1) N(1) C(5) -97.9(2) 1_555 1_555 1_555 1_555 yes
O(4) Mn(1) N(2) C(6) 96.5(2) 1_555 1_555 1_555 1_555 yes
O(4) Mn(1) N(2) C(9) -87.1(3) 1_555 1_555 1_555 1_555 yes
O(4) C(23) C(22) C(21) -1.1(6) 1_555 1_555 1_555 1_555 yes
O(5) Mn(2) O(6) C(28) 4.9(3) 1_555 1_555 1_555 1_555 yes
O(5) Mn(2) O(7) C(31) 64.6(3) 1_555 1_555 1_555 1_555 yes
O(5) Mn(2) O(8) C(33) -88.0(3) 1_555 1_555 1_555 1_555 yes
O(5) Mn(2) N(3) C(8) -37.7(4) 1_555 1_555 1_555 1_555 yes
O(5) Mn(2) N(3) C(9) 143.5(3) 1_555 1_555 1_555 1_555 yes
O(5) Mn(2) N(4) C(10) 163.0(2) 1_555 1_555 1_555 1_555 yes
O(5) Mn(2) N(4) C(14) -13.5(3) 1_555 1_555 1_555 1_555 yes
O(5) C(26) C(27) C(28) -0.3(6) 1_555 1_555 1_555 1_555 yes
O(6) Mn(2) O(5) C(26) -3.8(3) 1_555 1_555 1_555 1_555 yes
O(6) Mn(2) O(7) C(31) 147.4(3) 1_555 1_555 1_555 1_555 yes
O(6) Mn(2) O(8) C(33) -33.1(6) 1_555 1_555 1_555 1_555 yes
O(6) Mn(2) N(3) C(8) -101.1(2) 1_555 1_555 1_555 1_555 yes
O(6) Mn(2) N(3) C(9) 80.1(3) 1_555 1_555 1_555 1_555 yes
O(6) Mn(2) N(4) C(10) 79.8(2) 1_555 1_555 1_555 1_555 yes
O(6) Mn(2) N(4) C(14) -96.6(3) 1_555 1_555 1_555 1_555 yes
O(6) C(28) C(27) C(26) 1.6(6) 1_555 1_555 1_555 1_555 yes
O(7) Mn(2) O(5) C(26) 83.6(3) 1_555 1_555 1_555 1_555 yes
O(7) Mn(2) O(6) C(28) -102.8(3) 1_555 1_555 1_555 1_555 yes
O(7) Mn(2) O(8) C(33) 19.7(3) 1_555 1_555 1_555 1_555 yes
O(7) Mn(2) N(3) C(8) 169.5(2) 1_555 1_555 1_555 1_555 yes
O(7) Mn(2) N(3) C(9) -9.3(3) 1_555 1_555 1_555 1_555 yes
O(7) Mn(2) N(4) C(10) -40.3(4) 1_555 1_555 1_555 1_555 yes
O(7) Mn(2) N(4) C(14) 143.2(3) 1_555 1_555 1_555 1_555 yes
O(7) C(31) C(32) C(33) -3.5(7) 1_555 1_555 1_555 1_555 yes
O(8) Mn(2) O(5) C(26) 166.0(3) 1_555 1_555 1_555 1_555 yes
O(8) Mn(2) O(6) C(28) -50.5(6) 1_555 1_555 1_555 1_555 yes
O(8) Mn(2) O(7) C(31) -22.7(3) 1_555 1_555 1_555 1_555 yes
O(8) Mn(2) N(3) C(8) 86.2(2) 1_555 1_555 1_555 1_555 yes
O(8) Mn(2) N(3) C(9) -92.6(3) 1_555 1_555 1_555 1_555 yes
O(8) Mn(2) N(4) C(10) -107.4(2) 1_555 1_555 1_555 1_555 yes
O(8) Mn(2) N(4) C(14) 76.1(3) 1_555 1_555 1_555 1_555 yes
O(8) C(33) C(32) C(31) 0.5(7) 1_555 1_555 1_555 1_555 yes
N(1) Mn(1) O(1) C(16) -119.3(3) 1_555 1_555 1_555 1_555 yes
N(1) Mn(1) O(2) C(18) 121.3(3) 1_555 1_555 1_555 1_555 yes
N(1) Mn(1) O(3) C(21) -124.7(7) 1_555 1_555 1_555 1_555 yes
N(1) Mn(1) O(4) C(23) -164.5(3) 1_555 1_555 1_555 1_555 yes
N(1) Mn(1) N(2) C(6) -0.4(2) 1_555 1_555 1_555 1_555 yes
N(1) Mn(1) N(2) C(9) 176.0(3) 1_555 1_555 1_555 1_555 yes
N(1) C(1) C(2) C(3) -0.4(6) 1_555 1_555 1_555 1_555 yes
N(1) C(5) C(4) C(3) 0.3(5) 1_555 1_555 1_555 1_555 yes
N(1) C(5) C(6) N(2) -4.0(4) 1_555 1_555 1_555 1_555 yes
N(1) C(5) C(6) C(7) 179.5(3) 1_555 1_555 1_555 1_555 yes
N(2) Mn(1) O(1) C(16) -83.3(4) 1_555 1_555 1_555 1_555 yes
N(2) Mn(1) O(2) C(18) -166.0(3) 1_555 1_555 1_555 1_555 yes
N(2) Mn(1) O(3) C(21) -123.8(3) 1_555 1_555 1_555 1_555 yes
N(2) Mn(1) O(4) C(23) 121.6(3) 1_555 1_555 1_555 1_555 yes
N(2) Mn(1) N(1) C(1) -174.8(3) 1_555 1_555 1_555 1_555 yes
N(2) Mn(1) N(1) C(5) -1.8(2) 1_555 1_555 1_555 1_555 yes
N(2) C(6) C(5) C(4) 173.4(3) 1_555 1_555 1_555 1_555 yes
N(2) C(6) C(7) C(8) -3.4(5) 1_555 1_555 1_555 1_555 yes
N(2) C(9) N(3) C(8) -2.6(5) 1_555 1_555 1_555 1_555 yes
N(3) Mn(2) O(5) C(26) -67.8(4) 1_555 1_555 1_555 1_555 yes
N(3) Mn(2) O(6) C(28) 164.7(3) 1_555 1_555 1_555 1_555 yes
N(3) Mn(2) O(7) C(31) -126.1(3) 1_555 1_555 1_555 1_555 yes
N(3) Mn(2) O(8) C(33) 110.6(3) 1_555 1_555 1_555 1_555 yes
N(3) Mn(2) N(4) C(10) -3.1(2) 1_555 1_555 1_555 1_555 yes
N(3) Mn(2) N(4) C(14) -179.6(3) 1_555 1_555 1_555 1_555 yes
N(3) C(8) C(7) C(6) 1.5(5) 1_555 1_555 1_555 1_555 yes
N(3) C(8) C(10) N(4) -4.1(4) 1_555 1_555 1_555 1_555 yes
N(3) C(8) C(10) C(11) 177.0(3) 1_555 1_555 1_555 1_555 yes
N(3) C(9) N(2) C(6) 0.8(5) 1_555 1_555 1_555 1_555 yes
N(4) Mn(2) O(5) C(26) -104.1(3) 1_555 1_555 1_555 1_555 yes
N(4) Mn(2) O(6) C(28) 93.5(3) 1_555 1_555 1_555 1_555 yes
N(4) Mn(2) O(7) C(31) -90.9(4) 1_555 1_555 1_555 1_555 yes
N(4) Mn(2) O(8) C(33) -177.8(3) 1_555 1_555 1_555 1_555 yes
N(4) Mn(2) N(3) C(8) 0.8(2) 1_555 1_555 1_555 1_555 yes
N(4) Mn(2) N(3) C(9) -178.0(3) 1_555 1_555 1_555 1_555 yes
N(4) C(10) C(8) C(7) 174.8(3) 1_555 1_555 1_555 1_555 yes
N(4) C(10) C(11) C(12) -0.2(5) 1_555 1_555 1_555 1_555 yes
N(4) C(14) C(13) C(12) -0.6(6) 1_555 1_555 1_555 1_555 yes
C(1) N(1) C(5) C(4) -0.5(5) 1_555 1_555 1_555 1_555 yes
C(1) N(1) C(5) C(6) 176.9(3) 1_555 1_555 1_555 1_555 yes
C(1) C(2) C(3) C(4) 0.3(6) 1_555 1_555 1_555 1_555 yes
C(2) C(1) N(1) C(5) 0.5(5) 1_555 1_555 1_555 1_555 yes
C(2) C(3) C(4) C(5) -0.2(6) 1_555 1_555 1_555 1_555 yes
C(3) C(4) C(5) C(6) -176.9(3) 1_555 1_555 1_555 1_555 yes
C(4) C(5) C(6) C(7) -3.1(5) 1_555 1_555 1_555 1_555 yes
C(5) C(6) N(2) C(9) -174.3(3) 1_555 1_555 1_555 1_555 yes
C(5) C(6) C(7) C(8) 173.0(3) 1_555 1_555 1_555 1_555 yes
C(6) C(7) C(8) C(10) -177.3(3) 1_555 1_555 1_555 1_555 yes
C(7) C(6) N(2) C(9) 2.3(5) 1_555 1_555 1_555 1_555 yes
C(7) C(8) N(3) C(9) 1.4(5) 1_555 1_555 1_555 1_555 yes
C(7) C(8) C(10) C(11) -4.2(5) 1_555 1_555 1_555 1_555 yes
C(8) C(10) N(4) C(14) -178.4(3) 1_555 1_555 1_555 1_555 yes
C(8) C(10) C(11) C(12) 178.7(3) 1_555 1_555 1_555 1_555 yes
C(9) N(3) C(8) C(10) -179.8(3) 1_555 1_555 1_555 1_555 yes
C(10) N(4) C(14) C(13) -0.1(5) 1_555 1_555 1_555 1_555 yes
C(10) C(11) C(12) C(13) -0.5(6) 1_555 1_555 1_555 1_555 yes
C(11) C(10) N(4) C(14) 0.5(5) 1_555 1_555 1_555 1_555 yes
C(11) C(12) C(13) C(14) 0.9(6) 1_555 1_555 1_555 1_555 yes
C(15) C(16) C(17) C(18) -175.7(3) 1_555 1_555 1_555 1_555 yes
C(16) C(17) C(18) C(19) 174.6(4) 1_555 1_555 1_555 1_555 yes
C(20) C(21) C(22) C(23) 174.9(4) 1_555 1_555 1_555 1_555 yes
C(21) C(22) C(23) C(24) -178.2(4) 1_555 1_555 1_555 1_555 yes
C(25) C(26) C(27) C(28) 179.6(3) 1_555 1_555 1_555 1_555 yes
C(26) C(27) C(28) C(29) -178.0(3) 1_555 1_555 1_555 1_555 yes
C(30) C(31) C(32) C(33) 175.7(4) 1_555 1_555 1_555 1_555 yes
C(31) C(32) C(33) C(34) -177.9(4) 1_555 1_555 1_555 1_555 yes
